data_7158863
loop_
_publ_author_name
'Fang, Yu'
'Ren, Shangfeng'
'He, Chen'
'Han, Huiqi'
'Liu, Jin-Biao'
'Liao, Fumin'
'Yang, Min'

_publ_section_title
;
 Selective halocyclization and iodosulfonylation of
 <i>N</i>-benzothiazol-2-yl alkynamides under mild conditions.
;
_journal_issue 33
_journal_name_full 'Organic &amp; biomolecular chemistry'
_journal_page_first 6550
_journal_page_last 6553
_journal_paper_doi 10.1039/d2ob01165d
_journal_volume 20
_journal_year 2022
_chemical_formula_moiety 'C16 H9 I N2 O S'
_chemical_formula_sum 'C16 H9 I N2 O S'
_chemical_formula_weight 404.21
_space_group_crystal_system monoclinic
_space_group_IT_number 14
_space_group_name_Hall '-P 2ybc'
_space_group_name_H-M_alt 'P 1 21/c 1'
_atom_sites_solution_hydrogens geom
_atom_sites_solution_primary dual
_audit_creation_date 2022-07-14
_audit_creation_method
;
Olex2 1.5
(compiled 2022.04.07 svn.rca3783a0 for OlexSys, GUI svn.r6498)
;
_audit_update_record
;
2022-07-14 deposited with the CCDC.	2022-08-03 downloaded from the CCDC.
;
_cell_angle_alpha 90
_cell_angle_beta 104.434(7)
_cell_angle_gamma 90
_cell_formula_units_Z 8
_cell_length_a 19.9343(14)
_cell_length_b 7.2169(5)
_cell_length_c 20.7700(14)
_cell_measurement_reflns_used 3867
_cell_measurement_temperature 300.00
_cell_measurement_theta_max 28.8430
_cell_measurement_theta_min 3.4940
_cell_volume 2893.7(4)
_computing_cell_refinement 'CrysAlisPro 1.171.39.46 (Rigaku OD, 2018)'
_computing_data_collection 'CrysAlisPro 1.171.39.46 (Rigaku OD, 2018)'
_computing_data_reduction 'CrysAlisPro 1.171.39.46 (Rigaku OD, 2018)'
_computing_molecular_graphics 'Olex2 1.5 (Dolomanov et al., 2009)'
_computing_publication_material 'Olex2 1.5 (Dolomanov et al., 2009)'
_computing_structure_refinement 'SHELXL 2019/2 (Sheldrick, 2015)'
_computing_structure_solution 'SHELXT 2014/5 (Sheldrick, 2014)'
_diffrn_ambient_temperature 300.00
_diffrn_detector 'CCD plate'
_diffrn_detector_area_resol_mean 16.0802
_diffrn_detector_type Eos
_diffrn_measured_fraction_theta_full 0.999
_diffrn_measured_fraction_theta_max 0.839
_diffrn_measurement_details
;
List of Runs (angles in degrees, time in seconds):

  # Type    Start    End  Width  t~exp~   \w     \q     \k     \f   Frames
#--------------------------------------------------------------------------
  1  \w      4.00  48.00   1.00    3.31    --   16.20 -99.00-120.00   44
  2  \w     48.00  83.00   1.00    3.31    --   16.20  57.00 -90.00   35
  3  \w    -46.00  85.00   1.00    3.31    --   16.20   0.00 -90.00  131
;
_diffrn_measurement_device 'four-circle diffractometer'
_diffrn_measurement_device_type 'Xcalibur, Eos, Gemini'
_diffrn_measurement_method '\w scans'
_diffrn_orient_matrix_type 'CrysAlisPro convention (1999,Acta A55,543-557)'
_diffrn_orient_matrix_UB_11 -0.0212653000
_diffrn_orient_matrix_UB_12 -0.0477529000
_diffrn_orient_matrix_UB_13 -0.0274576000
_diffrn_orient_matrix_UB_21 -0.0294899000
_diffrn_orient_matrix_UB_22 0.0188793000
_diffrn_orient_matrix_UB_23 0.0122685000
_diffrn_orient_matrix_UB_31 -0.0055040000
_diffrn_orient_matrix_UB_32 0.0837062000
_diffrn_orient_matrix_UB_33 -0.0184178000
_diffrn_radiation_monochromator graphite
_diffrn_radiation_probe x-ray
_diffrn_radiation_type 'Mo K\a'
_diffrn_radiation_wavelength 0.71073
_diffrn_reflns_av_R_equivalents 0.0311
_diffrn_reflns_av_unetI/netI 0.0544
_diffrn_reflns_Laue_measured_fraction_full 0.999
_diffrn_reflns_Laue_measured_fraction_max 0.839
_diffrn_reflns_limit_h_max 27
_diffrn_reflns_limit_h_min -27
_diffrn_reflns_limit_k_max 9
_diffrn_reflns_limit_k_min -9
_diffrn_reflns_limit_l_max 26
_diffrn_reflns_limit_l_min -28
_diffrn_reflns_number 13014
_diffrn_reflns_point_group_measured_fraction_full 0.999
_diffrn_reflns_point_group_measured_fraction_max 0.839
_diffrn_reflns_theta_full 25.242
_diffrn_reflns_theta_max 29.577
_diffrn_reflns_theta_min 2.999
_diffrn_source 'fine-focus sealed X-ray tube'
_diffrn_source_type 'Enhance (Mo) X-ray Source'
_exptl_absorpt_coefficient_mu 2.356
_exptl_absorpt_correction_T_max 1.00000
_exptl_absorpt_correction_T_min 0.49624
_exptl_absorpt_correction_type multi-scan
_exptl_absorpt_process_details
;
CrysAlisPro 1.171.39.46 (Rigaku Oxford Diffraction, 2018)
Empirical absorption correction using spherical harmonics,
 implemented in SCALE3 ABSPACK scaling algorithm.
;
_exptl_crystal_colour 'clear light colourless'
_exptl_crystal_colour_lustre clear
_exptl_crystal_colour_modifier light
_exptl_crystal_colour_primary colourless
_exptl_crystal_density_diffrn 1.856
_exptl_crystal_description block
_exptl_crystal_F_000 1568
_exptl_crystal_size_max 0.19
_exptl_crystal_size_mid 0.15
_exptl_crystal_size_min 0.13
_refine_diff_density_max 1.427
_refine_diff_density_min -0.874
_refine_diff_density_rms 0.098
_refine_ls_extinction_coef 0.00255(12)
_refine_ls_extinction_expression Fc^*^=kFc[1+0.001xFc^2^\l^3^/sin(2\q)]^-1/4^
_refine_ls_extinction_method 'SHELXL-2019/2 (Sheldrick 2019)'
_refine_ls_goodness_of_fit_ref 1.022
_refine_ls_hydrogen_treatment constr
_refine_ls_matrix_type full
_refine_ls_number_parameters 380
_refine_ls_number_reflns 6791
_refine_ls_number_restraints 0
_refine_ls_restrained_S_all 1.022
_refine_ls_R_factor_all 0.0731
_refine_ls_R_factor_gt 0.0432
_refine_ls_shift/su_max 0.004
_refine_ls_shift/su_mean 0.000
_refine_ls_structure_factor_coef Fsqd
_refine_ls_weighting_details 'w=1/[\s^2^(Fo^2^)+(0.0310P)^2^+1.4883P] where P=(Fo^2^+2Fc^2^)/3'
_refine_ls_weighting_scheme calc
_refine_ls_wR_factor_gt 0.0800
_refine_ls_wR_factor_ref 0.0940
_reflns_Friedel_coverage 0.000
_reflns_number_gt 4708
_reflns_number_total 6791
_reflns_threshold_expression 'I > 2\s(I)'
_cod_data_source_file d2ob01165d2.cif
_cod_data_source_block 20211112
_cod_database_code 7158863
_shelx_shelxl_version_number 2019/2
_chemical_oxdiff_formula 'C H O N I'
_shelx_space_group_comment
;
The symmetry employed for this shelxl refinement is uniquely defined
by the following loop, which should always be used as a source of
symmetry information in preference to the above space-group names.
They are only intended as comments.
;
_shelx_estimated_absorpt_t_max 0.749
_shelx_estimated_absorpt_t_min 0.663
_olex2_refinement_description
;
1. Fixed Uiso
 At 1.2 times of:
  All C(H) groups
2.a Aromatic/amide H refined with riding coordinates:
 C2(H2), C3(H3), C4(H4), C5(H5), C12(H12), C13(H13), C14(H14), C15(H15),
 C16(H16), C18(H18), C19(H19), C20(H20), C21(H21), C28(H28), C29(H29), C30(H30),
  C31(H31), C32(H32)
;
_olex2_submission_special_instructions 'No special instructions were received'
_oxdiff_exptl_absorpt_empirical_details
;
Empirical correction (ABSPACK) includes:
- Absorption correction using spherical harmonics
- Frame scaling
;
_oxdiff_exptl_absorpt_empirical_full_max 1.713
_oxdiff_exptl_absorpt_empirical_full_min 0.612

loop_
_space_group_symop_operation_xyz
'x, y, z'
'-x, y+1/2, -z+1/2'
'-x, -y, -z'
'x, -y-1/2, z-1/2'

loop_
_atom_site_label
_atom_site_type_symbol
_atom_site_fract_x
_atom_site_fract_y
_atom_site_fract_z
_atom_site_U_iso_or_equiv
_atom_site_adp_type
_atom_site_occupancy
_atom_site_site_symmetry_order
_atom_site_calc_flag
_atom_site_refinement_flags_posn
_atom_site_refinement_flags_adp
_atom_site_refinement_flags_occupancy
_atom_site_disorder_assembly
_atom_site_disorder_group
I1 I 0.47281(2) 0.66138(5) 0.36715(2) 0.05465(12) Uani 1 1 d . . . . .
S1 S 0.46784(7) 0.66581(19) 0.05497(6) 0.0569(4) Uani 1 1 d . . . . .
O1 O 0.59152(16) 0.6655(5) 0.29120(17) 0.0622(10) Uani 1 1 d . . . . .
N1 N 0.40912(17) 0.6781(4) 0.15238(16) 0.0331(8) Uani 1 1 d . . . . .
N2 N 0.5333(2) 0.6644(5) 0.1821(2) 0.0497(10) Uani 1 1 d . . . . .
C1 C 0.3779(2) 0.6798(6) 0.0370(2) 0.0444(11) Uani 1 1 d . . . . .
C2 C 0.3327(3) 0.6881(7) -0.0256(2) 0.0579(14) Uani 1 1 d . . . . .
H2 H 0.349488 0.683929 -0.063487 0.070 Uiso 1 1 calc R U . . .
C3 C 0.2628(3) 0.7024(7) -0.0309(2) 0.0580(14) Uani 1 1 d . . . . .
H3 H 0.232163 0.707714 -0.072728 0.070 Uiso 1 1 calc R U . . .
C4 C 0.2374(3) 0.7091(7) 0.0252(2) 0.0534(13) Uani 1 1 d . . . . .
H4 H 0.189992 0.718184 0.020942 0.064 Uiso 1 1 calc R U . . .
C5 C 0.2827(2) 0.7024(6) 0.0879(2) 0.0480(12) Uani 1 1 d . . . . .
H5 H 0.265659 0.708323 0.125693 0.058 Uiso 1 1 calc R U . . .
C6 C 0.3526(2) 0.6869(5) 0.0942(2) 0.0372(10) Uani 1 1 d . . . . .
C7 C 0.4071(2) 0.6758(5) 0.2196(2) 0.0357(9) Uani 1 1 d . . . . .
C8 C 0.4688(2) 0.6714(5) 0.2657(2) 0.0363(10) Uani 1 1 d . . . . .
C9 C 0.5356(2) 0.6676(6) 0.2492(2) 0.0435(11) Uani 1 1 d . . . . .
C10 C 0.4737(2) 0.6697(6) 0.1401(2) 0.0421(11) Uani 1 1 d . . . . .
C11 C 0.3399(2) 0.6741(6) 0.2379(2) 0.0370(10) Uani 1 1 d . . . . .
C12 C 0.3068(2) 0.5081(7) 0.2418(2) 0.0482(11) Uani 1 1 d . . . . .
H12 H 0.325437 0.398367 0.230305 0.058 Uiso 1 1 calc R U . . .
C13 C 0.2465(3) 0.5043(8) 0.2625(2) 0.0571(13) Uani 1 1 d . . . . .
H13 H 0.224091 0.392142 0.264406 0.069 Uiso 1 1 calc R U . . .
C14 C 0.2192(3) 0.6648(8) 0.2802(3) 0.0601(14) Uani 1 1 d . . . . .
H14 H 0.179090 0.661537 0.295375 0.072 Uiso 1 1 calc R U . . .
C15 C 0.2513(3) 0.8300(8) 0.2757(3) 0.0614(14) Uani 1 1 d . . . . .
H15 H 0.232028 0.939369 0.286609 0.074 Uiso 1 1 calc R U . . .
C16 C 0.3122(2) 0.8364(7) 0.2548(2) 0.0486(12) Uani 1 1 d . . . . .
H16 H 0.334132 0.949037 0.252289 0.058 Uiso 1 1 calc R U . . .
I2 I 1.08887(2) 0.79469(4) 0.61498(2) 0.04652(11) Uani 1 1 d . . . . .
S2 S 0.80080(8) 0.6863(2) 0.39009(6) 0.0659(4) Uani 1 1 d . . . . .
O2 O 1.0562(2) 0.7176(5) 0.45927(16) 0.0635(10) Uani 1 1 d . . . . .
N3 N 0.87383(19) 0.7234(5) 0.51092(16) 0.0366(8) Uani 1 1 d . . . . .
N4 N 0.9382(2) 0.7061(5) 0.42835(17) 0.0501(10) Uani 1 1 d . . . . .
C17 C 0.7577(3) 0.6957(6) 0.4531(2) 0.0496(12) Uani 1 1 d . . . . .
C18 C 0.6869(3) 0.6836(7) 0.4455(3) 0.0629(15) Uani 1 1 d . . . . .
H18 H 0.656920 0.673535 0.403433 0.075 Uiso 1 1 calc R U . . .
C19 C 0.6617(3) 0.6869(7) 0.5014(3) 0.0660(15) Uani 1 1 d . . . . .
H19 H 0.614158 0.679249 0.496924 0.079 Uiso 1 1 calc R U . . .
C20 C 0.7060(3) 0.7014(8) 0.5642(3) 0.0637(15) Uani 1 1 d . . . . .
H20 H 0.687993 0.702539 0.601396 0.076 Uiso 1 1 calc R U . . .
C21 C 0.7777(3) 0.7144(7) 0.5721(2) 0.0524(12) Uani 1 1 d . . . . .
H21 H 0.807534 0.724243 0.614267 0.063 Uiso 1 1 calc R U . . .
C22 C 0.8032(2) 0.7124(6) 0.5160(2) 0.0418(11) Uani 1 1 d . . . . .
C23 C 0.9346(2) 0.7509(5) 0.56084(18) 0.0324(9) Uani 1 1 d . . . . .
C24 C 0.9956(2) 0.7538(5) 0.54337(19) 0.0349(10) Uani 1 1 d . . . . .
C25 C 1.0007(3) 0.7233(6) 0.4745(2) 0.0442(11) Uani 1 1 d . . . . .
C26 C 0.8806(3) 0.7052(6) 0.4467(2) 0.0435(11) Uani 1 1 d . . . . .
C27 C 0.9293(2) 0.7746(6) 0.62972(18) 0.0351(9) Uani 1 1 d . . . . .
C28 C 0.9351(2) 0.6221(7) 0.6703(2) 0.0489(12) Uani 1 1 d . . . . .
H28 H 0.942856 0.504776 0.655139 0.059 Uiso 1 1 calc R U . . .
C29 C 0.9289(3) 0.6491(10) 0.7353(2) 0.0733(19) Uani 1 1 d . . . . .
H29 H 0.931749 0.547438 0.763338 0.088 Uiso 1 1 calc R U . . .
C30 C 0.9190(3) 0.8197(12) 0.7582(2) 0.078(2) Uani 1 1 d . . . . .
H30 H 0.915299 0.834475 0.801696 0.094 Uiso 1 1 calc R U . . .
C31 C 0.9144(3) 0.9698(9) 0.7177(3) 0.0690(17) Uani 1 1 d . . . . .
H31 H 0.907656 1.086694 0.733893 0.083 Uiso 1 1 calc R U . . .
C32 C 0.9195(2) 0.9514(7) 0.6524(2) 0.0460(11) Uani 1 1 d . . . . .
H32 H 0.916406 1.054130 0.624746 0.055 Uiso 1 1 calc R U . . .

loop_
_atom_site_aniso_label
_atom_site_aniso_U_11
_atom_site_aniso_U_22
_atom_site_aniso_U_33
_atom_site_aniso_U_23
_atom_site_aniso_U_13
_atom_site_aniso_U_12
I1 0.0503(2) 0.0691(2) 0.03998(18) 0.00111(16) 0.00275(14) 0.00379(17)
S1 0.0500(8) 0.0788(9) 0.0485(7) -0.0089(7) 0.0245(6) -0.0020(7)
O1 0.0278(17) 0.091(3) 0.061(2) -0.004(2) -0.0005(16) 0.0028(18)
N1 0.0309(18) 0.0359(19) 0.0323(18) -0.0018(16) 0.0076(15) -0.0016(16)
N2 0.037(2) 0.058(2) 0.057(3) -0.007(2) 0.016(2) 0.002(2)
C1 0.046(3) 0.049(3) 0.040(2) -0.004(2) 0.013(2) -0.007(2)
C2 0.067(4) 0.071(4) 0.039(3) 0.003(3) 0.021(3) -0.010(3)
C3 0.057(3) 0.076(4) 0.038(3) 0.002(3) 0.004(2) -0.008(3)
C4 0.043(3) 0.074(3) 0.038(3) 0.009(3) 0.001(2) -0.003(3)
C5 0.044(3) 0.063(3) 0.036(2) 0.003(2) 0.009(2) 0.000(3)
C6 0.039(2) 0.038(2) 0.033(2) -0.0007(19) 0.0056(19) -0.003(2)
C7 0.033(2) 0.033(2) 0.041(2) -0.0026(19) 0.0084(19) 0.0005(19)
C8 0.032(2) 0.035(2) 0.041(2) -0.004(2) 0.0065(19) 0.0018(19)
C9 0.033(2) 0.046(3) 0.050(3) -0.006(2) 0.006(2) 0.000(2)
C10 0.040(3) 0.045(3) 0.045(3) -0.004(2) 0.017(2) -0.001(2)
C11 0.026(2) 0.053(3) 0.030(2) 0.005(2) 0.0042(17) -0.001(2)
C12 0.040(3) 0.058(3) 0.046(3) 0.001(2) 0.009(2) -0.005(2)
C13 0.043(3) 0.072(4) 0.057(3) 0.009(3) 0.014(2) -0.016(3)
C14 0.039(3) 0.091(4) 0.054(3) 0.001(3) 0.020(2) -0.008(3)
C15 0.042(3) 0.077(4) 0.069(3) -0.012(3) 0.021(3) 0.010(3)
C16 0.041(3) 0.053(3) 0.053(3) -0.004(2) 0.015(2) -0.001(2)
I2 0.04157(18) 0.0564(2) 0.04460(18) -0.00660(15) 0.01648(14) -0.00336(15)
S2 0.0787(10) 0.0806(10) 0.0271(6) -0.0030(6) -0.0078(6) 0.0060(8)
O2 0.075(3) 0.081(2) 0.0468(19) -0.0048(18) 0.0394(19) -0.002(2)
N3 0.047(2) 0.0367(19) 0.0253(17) 0.0023(16) 0.0073(16) 0.0029(18)
N4 0.078(3) 0.049(2) 0.0239(18) -0.0004(18) 0.014(2) 0.001(2)
C17 0.058(3) 0.042(3) 0.037(2) 0.000(2) -0.008(2) 0.007(2)
C18 0.064(4) 0.059(3) 0.048(3) -0.001(3) -0.019(3) 0.003(3)
C19 0.037(3) 0.068(4) 0.079(4) 0.008(3) -0.010(3) 0.003(3)
C20 0.039(3) 0.084(4) 0.063(3) 0.003(3) 0.002(3) 0.000(3)
C21 0.041(3) 0.076(3) 0.036(2) 0.002(2) 0.001(2) -0.005(3)
C22 0.045(3) 0.036(2) 0.036(2) 0.003(2) -0.005(2) 0.002(2)
C23 0.045(2) 0.030(2) 0.0206(18) 0.0015(17) 0.0065(18) 0.0015(19)
C24 0.049(3) 0.033(2) 0.027(2) 0.0008(18) 0.0179(19) 0.001(2)
C25 0.068(3) 0.038(2) 0.032(2) 0.000(2) 0.022(2) -0.001(2)
C26 0.065(3) 0.037(2) 0.025(2) 0.0010(19) 0.006(2) 0.001(2)
C27 0.032(2) 0.051(3) 0.0224(19) 0.000(2) 0.0071(17) 0.001(2)
C28 0.038(3) 0.072(3) 0.037(2) 0.019(2) 0.009(2) 0.003(2)
C29 0.035(3) 0.148(6) 0.036(3) 0.037(4) 0.006(2) -0.006(4)
C30 0.038(3) 0.172(7) 0.025(2) -0.012(4) 0.011(2) -0.015(4)
C31 0.043(3) 0.118(5) 0.049(3) -0.039(3) 0.018(3) -0.006(3)
C32 0.036(2) 0.064(3) 0.040(2) -0.011(2) 0.013(2) -0.002(2)

loop_
_atom_type_symbol
_atom_type_description
_atom_type_scat_dispersion_real
_atom_type_scat_dispersion_imag
_atom_type_scat_source
C C 0.0033 0.0016 'International Tables Vol C Tables 4.2.6.8 and 6.1.1.4'
H H 0.0000 0.0000 'International Tables Vol C Tables 4.2.6.8 and 6.1.1.4'
I I -0.4742 1.8119 'International Tables Vol C Tables 4.2.6.8 and 6.1.1.4'
N N 0.0061 0.0033 'International Tables Vol C Tables 4.2.6.8 and 6.1.1.4'
O O 0.0106 0.0060 'International Tables Vol C Tables 4.2.6.8 and 6.1.1.4'
S S 0.1246 0.1234 'International Tables Vol C Tables 4.2.6.8 and 6.1.1.4'

loop_
_geom_angle_atom_site_label_1
_geom_angle_atom_site_label_2
_geom_angle_atom_site_label_3
_geom_angle
_geom_angle_site_symmetry_1
_geom_angle_site_symmetry_3
_geom_angle_publ_flag
C1 S1 C10 91.2(2) . . ?
C7 N1 C6 128.8(3) . . ?
C10 N1 C6 114.9(3) . . ?
C10 N1 C7 116.3(4) . . ?
C10 N2 C9 118.3(4) . . ?
C2 C1 S1 126.7(4) . . ?
C2 C1 C6 120.4(4) . . ?
C6 C1 S1 112.9(3) . . ?
C1 C2 H2 120.4 . . ?
C3 C2 C1 119.2(4) . . ?
C3 C2 H2 120.4 . . ?
C2 C3 H3 119.6 . . ?
C2 C3 C4 120.8(5) . . ?
C4 C3 H3 119.6 . . ?
C3 C4 H4 120.0 . . ?
C3 C4 C5 120.1(5) . . ?
C5 C4 H4 120.0 . . ?
C4 C5 H5 120.1 . . ?
C6 C5 C4 119.9(4) . . ?
C6 C5 H5 120.1 . . ?
C1 C6 N1 109.9(4) . . ?
C5 C6 N1 130.5(4) . . ?
C5 C6 C1 119.6(4) . . ?
N1 C7 C11 120.5(4) . . ?
C8 C7 N1 117.1(4) . . ?
C8 C7 C11 122.4(4) . . ?
C7 C8 I1 120.9(3) . . ?
C7 C8 C9 123.7(4) . . ?
C9 C8 I1 115.4(3) . . ?
O1 C9 N2 120.6(4) . . ?
O1 C9 C8 123.6(4) . . ?
N2 C9 C8 115.8(4) . . ?
N1 C10 S1 111.0(3) . . ?
N2 C10 S1 120.2(3) . . ?
N2 C10 N1 128.7(4) . . ?
C12 C11 C7 119.8(4) . . ?
C16 C11 C7 120.2(4) . . ?
C16 C11 C12 119.9(4) . . ?
C11 C12 H12 119.9 . . ?
C13 C12 C11 120.2(5) . . ?
C13 C12 H12 119.9 . . ?
C12 C13 H13 119.9 . . ?
C14 C13 C12 120.3(5) . . ?
C14 C13 H13 119.9 . . ?
C13 C14 H14 120.1 . . ?
C15 C14 C13 119.7(5) . . ?
C15 C14 H14 120.1 . . ?
C14 C15 H15 119.6 . . ?
C14 C15 C16 120.7(5) . . ?
C16 C15 H15 119.6 . . ?
C11 C16 C15 119.2(4) . . ?
C11 C16 H16 120.4 . . ?
C15 C16 H16 120.4 . . ?
C26 S2 C17 91.6(2) . . ?
C23 N3 C22 129.4(3) . . ?
C26 N3 C22 113.5(4) . . ?
C26 N3 C23 117.1(4) . . ?
C26 N4 C25 120.7(4) . . ?
C18 C17 S2 126.4(4) . . ?
C18 C17 C22 121.2(5) . . ?
C22 C17 S2 112.4(4) . . ?
C17 C18 H18 120.7 . . ?
C19 C18 C17 118.7(5) . . ?
C19 C18 H18 120.7 . . ?
C18 C19 H19 119.5 . . ?
C18 C19 C20 121.0(5) . . ?
C20 C19 H19 119.5 . . ?
C19 C20 H20 119.7 . . ?
C19 C20 C21 120.6(5) . . ?
C21 C20 H20 119.7 . . ?
C20 C21 H21 120.7 . . ?
C22 C21 C20 118.6(5) . . ?
C22 C21 H21 120.7 . . ?
C17 C22 N3 110.7(4) . . ?
C21 C22 N3 129.3(4) . . ?
C21 C22 C17 120.0(5) . . ?
N3 C23 C27 118.6(4) . . ?
C24 C23 N3 118.3(3) . . ?
C24 C23 C27 123.1(4) . . ?
C23 C24 I2 120.7(3) . . ?
C23 C24 C25 122.7(4) . . ?
C25 C24 I2 116.6(3) . . ?
O2 C25 N4 122.5(4) . . ?
O2 C25 C24 122.6(5) . . ?
N4 C25 C24 114.9(4) . . ?
N3 C26 S2 111.7(4) . . ?
N4 C26 S2 122.2(3) . . ?
N4 C26 N3 126.1(4) . . ?
C28 C27 C23 119.3(4) . . ?
C28 C27 C32 121.6(4) . . ?
C32 C27 C23 119.1(4) . . ?
C27 C28 H28 121.1 . . ?
C27 C28 C29 117.8(5) . . ?
C29 C28 H28 121.1 . . ?
C28 C29 H29 119.2 . . ?
C30 C29 C28 121.5(5) . . ?
C30 C29 H29 119.2 . . ?
C29 C30 H30 120.0 . . ?
C29 C30 C31 120.0(5) . . ?
C31 C30 H30 120.0 . . ?
C30 C31 H31 119.4 . . ?
C30 C31 C32 121.1(6) . . ?
C32 C31 H31 119.4 . . ?
C27 C32 C31 117.9(5) . . ?
C27 C32 H32 121.0 . . ?
C31 C32 H32 121.0 . . ?

loop_
_geom_bond_atom_site_label_1
_geom_bond_atom_site_label_2
_geom_bond_distance
_geom_bond_site_symmetry_2
_geom_bond_publ_flag
I1 C8 2.089(4) . ?
S1 C1 1.740(5) . ?
S1 C10 1.744(5) . ?
O1 C9 1.232(5) . ?
N1 C6 1.433(5) . ?
N1 C7 1.406(5) . ?
N1 C10 1.375(5) . ?
N2 C9 1.384(6) . ?
N2 C10 1.287(6) . ?
C1 C2 1.386(7) . ?
C1 C6 1.402(6) . ?
C2 H2 0.9300 . ?
C2 C3 1.375(7) . ?
C3 H3 0.9300 . ?
C3 C4 1.381(6) . ?
C4 H4 0.9300 . ?
C4 C5 1.389(6) . ?
C5 H5 0.9300 . ?
C5 C6 1.372(6) . ?
C7 C8 1.359(6) . ?
C7 C11 1.482(5) . ?
C8 C9 1.456(6) . ?
C11 C12 1.379(6) . ?
C11 C16 1.377(6) . ?
C12 H12 0.9300 . ?
C12 C13 1.375(6) . ?
C13 H13 0.9300 . ?
C13 C14 1.369(7) . ?
C14 H14 0.9300 . ?
C14 C15 1.367(7) . ?
C15 H15 0.9300 . ?
C15 C16 1.389(6) . ?
C16 H16 0.9300 . ?
I2 C24 2.092(4) . ?
S2 C17 1.736(5) . ?
S2 C26 1.731(5) . ?
O2 C25 1.226(5) . ?
N3 C22 1.439(6) . ?
N3 C23 1.398(5) . ?
N3 C26 1.380(5) . ?
N4 C25 1.374(6) . ?
N4 C26 1.298(6) . ?
C17 C18 1.385(7) . ?
C17 C22 1.398(6) . ?
C18 H18 0.9300 . ?
C18 C19 1.375(8) . ?
C19 H19 0.9300 . ?
C19 C20 1.385(7) . ?
C20 H20 0.9300 . ?
C20 C21 1.401(7) . ?
C21 H21 0.9300 . ?
C21 C22 1.383(6) . ?
C23 C24 1.353(6) . ?
C23 C27 1.470(5) . ?
C24 C25 1.476(5) . ?
C27 C28 1.374(6) . ?
C27 C32 1.391(6) . ?
C28 H28 0.9300 . ?
C28 C29 1.398(7) . ?
C29 H29 0.9300 . ?
C29 C30 1.353(8) . ?
C30 H30 0.9300 . ?
C30 C31 1.361(8) . ?
C31 H31 0.9300 . ?
C31 C32 1.392(6) . ?
C32 H32 0.9300 . ?

loop_
_geom_torsion_atom_site_label_1
_geom_torsion_atom_site_label_2
_geom_torsion_atom_site_label_3
_geom_torsion_atom_site_label_4
_geom_torsion
_geom_torsion_site_symmetry_1
_geom_torsion_site_symmetry_2
_geom_torsion_site_symmetry_3
_geom_torsion_site_symmetry_4
_geom_torsion_publ_flag
I1 C8 C9 O1 -2.5(6) . . . . ?
I1 C8 C9 N2 176.7(3) . . . . ?
S1 C1 C2 C3 -178.7(4) . . . . ?
S1 C1 C6 N1 -0.8(5) . . . . ?
S1 C1 C6 C5 178.6(3) . . . . ?
N1 C7 C8 I1 -178.6(3) . . . . ?
N1 C7 C8 C9 -0.5(6) . . . . ?
N1 C7 C11 C12 86.0(5) . . . . ?
N1 C7 C11 C16 -97.7(5) . . . . ?
C1 S1 C10 N1 1.0(3) . . . . ?
C1 S1 C10 N2 -179.2(4) . . . . ?
C1 C2 C3 C4 0.2(8) . . . . ?
C2 C1 C6 N1 -179.4(4) . . . . ?
C2 C1 C6 C5 -0.1(7) . . . . ?
C2 C3 C4 C5 0.4(8) . . . . ?
C3 C4 C5 C6 -0.7(8) . . . . ?
C4 C5 C6 N1 179.7(4) . . . . ?
C4 C5 C6 C1 0.6(7) . . . . ?
C6 N1 C7 C8 -178.4(4) . . . . ?
C6 N1 C7 C11 2.9(6) . . . . ?
C6 N1 C10 S1 -1.7(4) . . . . ?
C6 N1 C10 N2 178.5(4) . . . . ?
C6 C1 C2 C3 -0.3(7) . . . . ?
C7 N1 C6 C1 -178.0(4) . . . . ?
C7 N1 C6 C5 2.8(7) . . . . ?
C7 N1 C10 S1 178.0(3) . . . . ?
C7 N1 C10 N2 -1.8(7) . . . . ?
C7 C8 C9 O1 179.3(4) . . . . ?
C7 C8 C9 N2 -1.4(6) . . . . ?
C7 C11 C12 C13 176.3(4) . . . . ?
C7 C11 C16 C15 -176.2(4) . . . . ?
C8 C7 C11 C12 -92.7(5) . . . . ?
C8 C7 C11 C16 83.7(5) . . . . ?
C9 N2 C10 S1 -180.0(3) . . . . ?
C9 N2 C10 N1 -0.2(7) . . . . ?
C10 S1 C1 C2 178.4(5) . . . . ?
C10 S1 C1 C6 -0.1(4) . . . . ?
C10 N1 C6 C1 1.6(5) . . . . ?
C10 N1 C6 C5 -177.7(4) . . . . ?
C10 N1 C7 C8 2.0(5) . . . . ?
C10 N1 C7 C11 -176.7(4) . . . . ?
C10 N2 C9 O1 -178.9(4) . . . . ?
C10 N2 C9 C8 1.8(6) . . . . ?
C11 C7 C8 I1 0.1(6) . . . . ?
C11 C7 C8 C9 178.2(4) . . . . ?
C11 C12 C13 C14 -0.8(7) . . . . ?
C12 C11 C16 C15 0.1(7) . . . . ?
C12 C13 C14 C15 1.7(8) . . . . ?
C13 C14 C15 C16 -1.7(8) . . . . ?
C14 C15 C16 C11 0.8(8) . . . . ?
C16 C11 C12 C13 -0.1(7) . . . . ?
I2 C24 C25 O2 1.6(6) . . . . ?
I2 C24 C25 N4 -177.0(3) . . . . ?
S2 C17 C18 C19 177.6(4) . . . . ?
S2 C17 C22 N3 1.9(5) . . . . ?
S2 C17 C22 C21 -177.4(4) . . . . ?
N3 C23 C24 I2 179.9(3) . . . . ?
N3 C23 C24 C25 -1.9(6) . . . . ?
N3 C23 C27 C28 92.3(5) . . . . ?
N3 C23 C27 C32 -88.4(5) . . . . ?
C17 S2 C26 N3 -1.7(4) . . . . ?
C17 S2 C26 N4 179.9(4) . . . . ?
C17 C18 C19 C20 -0.2(8) . . . . ?
C18 C17 C22 N3 -179.7(4) . . . . ?
C18 C17 C22 C21 0.9(7) . . . . ?
C18 C19 C20 C21 0.4(9) . . . . ?
C19 C20 C21 C22 0.0(8) . . . . ?
C20 C21 C22 N3 -179.8(4) . . . . ?
C20 C21 C22 C17 -0.7(7) . . . . ?
C22 N3 C23 C24 179.2(4) . . . . ?
C22 N3 C23 C27 -0.5(6) . . . . ?
C22 N3 C26 S2 3.1(5) . . . . ?
C22 N3 C26 N4 -178.5(4) . . . . ?
C22 C17 C18 C19 -0.5(8) . . . . ?
C23 N3 C22 C17 176.1(4) . . . . ?
C23 N3 C22 C21 -4.7(7) . . . . ?
C23 N3 C26 S2 -176.3(3) . . . . ?
C23 N3 C26 N4 2.1(7) . . . . ?
C23 C24 C25 O2 -176.6(4) . . . . ?
C23 C24 C25 N4 4.8(6) . . . . ?
C23 C27 C28 C29 -179.2(4) . . . . ?
C23 C27 C32 C31 179.7(4) . . . . ?
C24 C23 C27 C28 -87.4(5) . . . . ?
C24 C23 C27 C32 91.8(5) . . . . ?
C25 N4 C26 S2 179.3(3) . . . . ?
C25 N4 C26 N3 1.1(7) . . . . ?
C26 S2 C17 C18 -178.4(4) . . . . ?
C26 S2 C17 C22 -0.2(4) . . . . ?
C26 N3 C22 C17 -3.2(5) . . . . ?
C26 N3 C22 C21 176.0(5) . . . . ?
C26 N3 C23 C24 -1.5(6) . . . . ?
C26 N3 C23 C27 178.8(4) . . . . ?
C26 N4 C25 O2 177.1(4) . . . . ?
C26 N4 C25 C24 -4.3(6) . . . . ?
C27 C23 C24 I2 -0.4(6) . . . . ?
C27 C23 C24 C25 177.8(4) . . . . ?
C27 C28 C29 C30 -1.3(7) . . . . ?
C28 C27 C32 C31 -1.1(6) . . . . ?
C28 C29 C30 C31 0.4(8) . . . . ?
C29 C30 C31 C32 0.2(8) . . . . ?
C30 C31 C32 C27 0.1(7) . . . . ?
C32 C27 C28 C29 1.6(7) . . . . ?
